data_4076914
loop_
_publ_author_name
'Goh, Lai Yoong'
'Weng, Zhiqiang'
'Leong, Weng Kee'
'Leung, Pak Hing'

_publ_section_title
;
 Synthetic and Structural Study of Cyclopentadienylchromium
 Dithiocarbamate Complexes and Their Thermolytic Derivatives
;
_journal_issue 21
_journal_name_full Organometallics
_journal_page_first 4398
_journal_paper_doi 10.1021/om0202930
_journal_volume 21
_journal_year 2002
_chemical_formula_sum 'C12 H15 Cr N O2 S2'
_chemical_formula_weight 321.37
_chemical_name_systematic
; 
 ? 
;
_space_group_IT_number 14
_symmetry_cell_setting monoclinic
_symmetry_space_group_name_Hall '-P 2yn'
_symmetry_space_group_name_H-M 'P 1 21/n 1'
_atom_sites_solution_hydrogens geom
_atom_sites_solution_primary direct
_atom_sites_solution_secondary difmap
_audit_creation_method SHELXL-97
_cell_angle_alpha 90.00
_cell_angle_beta 96.5760(10)
_cell_angle_gamma 90.00
_cell_formula_units_Z 4
_cell_length_a 11.1400(2)
_cell_length_b 11.4572(2)
_cell_length_c 11.47700(10)
_cell_measurement_temperature 223(2)
_cell_volume 1455.21(4)
_computing_structure_refinement 'SHELXL-97 (Sheldrick, 1997)'
_computing_structure_solution 'SHELXS-97 (Sheldrick, 1990)'
_diffrn_ambient_temperature 223(2)
_diffrn_measured_fraction_theta_full 0.897
_diffrn_measured_fraction_theta_max 0.897
_diffrn_radiation_monochromator graphite
_diffrn_radiation_source 'fine-focus sealed tube'
_diffrn_radiation_type MoK\a
_diffrn_radiation_wavelength 0.71073
_diffrn_reflns_av_R_equivalents 0.0287
_diffrn_reflns_av_sigmaI/netI 0.0282
_diffrn_reflns_limit_h_max 14
_diffrn_reflns_limit_h_min -15
_diffrn_reflns_limit_k_max 14
_diffrn_reflns_limit_k_min 0
_diffrn_reflns_limit_l_max 15
_diffrn_reflns_limit_l_min 0
_diffrn_reflns_number 11249
_diffrn_reflns_theta_full 29.33
_diffrn_reflns_theta_max 29.33
_diffrn_reflns_theta_min 2.41
_exptl_absorpt_coefficient_mu 1.065
_exptl_absorpt_correction_T_max 0.813290
_exptl_absorpt_correction_T_min 0.687774
_exptl_absorpt_correction_type SADABS
_exptl_crystal_colour 'Dark red'
_exptl_crystal_density_diffrn 1.467
_exptl_crystal_density_method 'not measured'
_exptl_crystal_description Block
_exptl_crystal_F_000 664
_exptl_crystal_size_max 0.39
_exptl_crystal_size_mid 0.27
_exptl_crystal_size_min 0.27
_refine_diff_density_max 0.465
_refine_diff_density_min -0.596
_refine_diff_density_rms 0.066
_refine_ls_extinction_method none
_refine_ls_goodness_of_fit_ref 1.052
_refine_ls_hydrogen_treatment mixed
_refine_ls_matrix_type full
_refine_ls_number_parameters 223
_refine_ls_number_reflns 3581
_refine_ls_number_restraints 0
_refine_ls_restrained_S_all 1.052
_refine_ls_R_factor_all 0.0481
_refine_ls_R_factor_gt 0.0345
_refine_ls_shift/su_max 0.147
_refine_ls_shift/su_mean 0.009
_refine_ls_structure_factor_coef Fsqd
_refine_ls_weighting_details 'calc w=1/[\s^2^(Fo^2^)+(0.0490P)^2^+0.2963P] where P=(Fo^2^+2Fc^2^)/3'
_refine_ls_weighting_scheme calc
_refine_ls_wR_factor_gt 0.0827
_refine_ls_wR_factor_ref 0.0907
_reflns_number_gt 2888
_reflns_number_total 3581
_reflns_threshold_expression >2sigma(I)
_cod_data_source_file om0202930.cif
_cod_data_source_block compd_3b
_cod_depositor_comments
;
The following automatic conversions were performed:

'_symmetry_cell_setting' value 'Monoclinic' changed to 'monoclinic'
according to /home/saulius/struct/CIF-dictionaries/cif_core.dic
dictionary named 'cif_core.dic' version 2.4.1 from 2010-06-29.

Automatic conversion script
Id: cif_fix_values 1715 2011-07-08 13:25:40Z adriana 
;
_cod_original_sg_symbol_H-M P21/n
_cod_database_code 4076914

loop_
_symmetry_equiv_pos_as_xyz
'x, y, z'
'-x+1/2, y+1/2, -z+1/2'
'-x, -y, -z'
'x-1/2, -y-1/2, z-1/2'

loop_
_atom_site_label
_atom_site_type_symbol
_atom_site_fract_x
_atom_site_fract_y
_atom_site_fract_z
_atom_site_U_iso_or_equiv
_atom_site_adp_type
_atom_site_occupancy
_atom_site_symmetry_multiplicity
_atom_site_calc_flag
Cr1 Cr 0.13956(3) 0.69080(3) 0.18593(2) 0.03037(10) Uani 1 1 d
S1 S 0.08347(4) 0.49510(4) 0.23685(4) 0.03208(12) Uani 1 1 d
S2 S -0.06717(5) 0.69080(4) 0.23274(5) 0.03876(13) Uani 1 1 d
O11 O 0.35130(16) 0.62399(18) 0.35777(17) 0.0659(5) Uani 1 1 d
O12 O 0.15581(17) 0.89047(14) 0.35643(15) 0.0574(4) Uani 1 1 d
N1 N -0.14426(14) 0.47809(15) 0.29320(14) 0.0351(4) Uani 1 1 d
C11 C 0.26965(19) 0.64907(19) 0.29162(18) 0.0414(5) Uani 1 1 d
C12 C 0.1474(2) 0.81361(18) 0.29071(18) 0.0409(5) Uani 1 1 d
C1 C -0.05717(16) 0.54438(16) 0.25901(15) 0.0304(4) Uani 1 1 d
C2 C -0.1241(2) 0.35334(19) 0.31908(19) 0.0411(5) Uani 1 1 d
H21 H -0.065(2) 0.331(2) 0.267(2) 0.057(7) Uiso 1 1 d
H22 H -0.200(3) 0.315(2) 0.293(3) 0.065(8) Uiso 1 1 d
C3 C -0.0805(3) 0.3329(3) 0.4477(2) 0.0617(7) Uani 1 1 d
H31 H -0.141(3) 0.357(2) 0.487(3) 0.066(9) Uiso 1 1 d
H32 H -0.072(3) 0.253(3) 0.460(3) 0.073(9) Uiso 1 1 d
H33 H -0.004(3) 0.377(3) 0.472(3) 0.079(10) Uiso 1 1 d
C4 C -0.2624(2) 0.5274(2) 0.3122(2) 0.0490(5) Uani 1 1 d
H41 H -0.289(2) 0.484(2) 0.379(3) 0.065(8) Uiso 1 1 d
H42 H -0.243(2) 0.608(2) 0.334(2) 0.064(8) Uiso 1 1 d
C5 C -0.3535(2) 0.5190(3) 0.2043(3) 0.0592(7) Uani 1 1 d
H51 H -0.366(2) 0.442(3) 0.180(2) 0.065(8) Uiso 1 1 d
H52 H -0.327(3) 0.564(3) 0.142(3) 0.070(9) Uiso 1 1 d
H53 H -0.425(3) 0.544(3) 0.217(2) 0.064(8) Uiso 1 1 d
C10 C 0.2567(2) 0.6656(2) 0.04662(19) 0.0508(6) Uani 1 1 d
H10 H 0.332(3) 0.624(2) 0.062(2) 0.064(8) Uiso 1 1 d
C20 C 0.2384(3) 0.7855(2) 0.0662(2) 0.0559(7) Uani 1 1 d
H20 H 0.289(3) 0.833(2) 0.094(3) 0.067(9) Uiso 1 1 d
C30 C 0.1154(3) 0.8095(2) 0.0376(2) 0.0538(6) Uani 1 1 d
H30 H 0.079(2) 0.875(2) 0.043(2) 0.047(7) Uiso 1 1 d
C40 C 0.0576(2) 0.7051(2) -0.00135(18) 0.0489(6) Uani 1 1 d
H40 H -0.023(3) 0.698(2) -0.020(2) 0.056(8) Uiso 1 1 d
C50 C 0.1437(2) 0.6179(2) 0.00352(17) 0.0463(5) Uani 1 1 d
H50 H 0.127(2) 0.544(2) -0.0135(19) 0.040(6) Uiso 1 1 d

loop_
_atom_site_aniso_label
_atom_site_aniso_U_11
_atom_site_aniso_U_22
_atom_site_aniso_U_33
_atom_site_aniso_U_23
_atom_site_aniso_U_13
_atom_site_aniso_U_12
Cr1 0.03442(18) 0.03244(17) 0.02428(15) 0.00000(11) 0.00351(11) -0.00628(12)
S1 0.0314(2) 0.0312(2) 0.0335(2) 0.00207(18) 0.00333(17) -0.00028(18)
S2 0.0356(3) 0.0322(2) 0.0492(3) 0.0020(2) 0.0082(2) 0.00216(18)
O11 0.0515(10) 0.0763(12) 0.0635(11) -0.0055(9) -0.0211(8) -0.0020(9)
O12 0.0765(12) 0.0458(9) 0.0525(9) -0.0169(8) 0.0184(8) -0.0165(8)
N1 0.0363(9) 0.0373(9) 0.0335(8) -0.0032(6) 0.0107(6) -0.0061(6)
C11 0.0389(11) 0.0465(11) 0.0382(10) -0.0057(9) 0.0022(8) -0.0076(9)
C12 0.0474(12) 0.0404(11) 0.0362(10) 0.0005(9) 0.0097(8) -0.0102(9)
C1 0.0334(9) 0.0340(9) 0.0238(8) -0.0017(7) 0.0026(6) -0.0021(7)
C2 0.0492(12) 0.0366(11) 0.0388(11) -0.0006(8) 0.0104(9) -0.0125(9)
C3 0.086(2) 0.0609(17) 0.0412(13) 0.0116(12) 0.0185(13) -0.0023(16)
C4 0.0433(12) 0.0527(14) 0.0554(14) -0.0105(11) 0.0240(10) -0.0062(10)
C5 0.0394(14) 0.0566(16) 0.082(2) -0.0052(14) 0.0074(12) 0.0025(11)
C10 0.0522(14) 0.0722(16) 0.0301(10) -0.0056(10) 0.0141(9) -0.0076(12)
C20 0.0729(17) 0.0654(16) 0.0316(11) -0.0013(10) 0.0154(11) -0.0360(14)
C30 0.0810(19) 0.0461(14) 0.0353(11) 0.0131(10) 0.0110(11) -0.0029(12)
C40 0.0559(14) 0.0623(15) 0.0269(10) 0.0065(9) -0.0024(9) -0.0066(11)
C50 0.0635(14) 0.0501(13) 0.0257(9) -0.0046(9) 0.0069(9) -0.0131(11)

loop_
_atom_type_symbol
_atom_type_description
_atom_type_scat_dispersion_real
_atom_type_scat_dispersion_imag
_atom_type_scat_source
C C 0.0033 0.0016 'International Tables Vol C Tables 4.2.6.8 and 6.1.1.4'
H H 0.0000 0.0000 'International Tables Vol C Tables 4.2.6.8 and 6.1.1.4'
N N 0.0061 0.0033 'International Tables Vol C Tables 4.2.6.8 and 6.1.1.4'
O O 0.0106 0.0060 'International Tables Vol C Tables 4.2.6.8 and 6.1.1.4'
S S 0.1246 0.1234 'International Tables Vol C Tables 4.2.6.8 and 6.1.1.4'
Cr Cr 0.3209 0.6236 'International Tables Vol C Tables 4.2.6.8 and 6.1.1.4'

loop_
_geom_angle_atom_site_label_1
_geom_angle_atom_site_label_2
_geom_angle_atom_site_label_3
_geom_angle
C11 Cr1 C12 78.12(10)
C11 Cr1 C20 97.45(11)
C12 Cr1 C20 92.42(9)
C11 Cr1 C30 134.11(10)
C12 Cr1 C30 91.47(10)
C20 Cr1 C30 37.80(11)
C11 Cr1 C10 87.54(10)
C12 Cr1 C10 125.93(9)
C20 Cr1 C10 37.86(10)
C30 Cr1 C10 62.76(11)
C11 Cr1 C40 148.51(10)
C12 Cr1 C40 123.50(9)
C20 Cr1 C40 62.15(9)
C30 Cr1 C40 37.10(9)
C10 Cr1 C40 61.47(10)
C11 Cr1 C50 114.59(10)
C12 Cr1 C50 151.74(9)
C20 Cr1 C50 61.86(9)
C30 Cr1 C50 61.26(10)
C10 Cr1 C50 36.86(9)
C40 Cr1 C50 35.75(9)
C11 Cr1 S1 78.80(7)
C12 Cr1 S1 122.93(6)
C20 Cr1 S1 141.99(8)
C30 Cr1 S1 139.30(7)
C10 Cr1 S1 104.23(7)
C40 Cr1 S1 102.21(6)
C50 Cr1 S1 85.08(6)
C11 Cr1 S2 123.33(7)
C12 Cr1 S2 80.26(7)
C20 Cr1 S2 135.29(9)
C30 Cr1 S2 97.93(8)
C10 Cr1 S2 145.13(7)
C40 Cr1 S2 85.39(7)
C50 Cr1 S2 109.02(7)
S1 Cr1 S2 70.608(17)
C1 S1 Cr1 89.79(7)
C1 S2 Cr1 89.70(6)
C1 N1 C4 121.39(18)
C1 N1 C2 121.08(17)
C4 N1 C2 117.47(17)
O11 C11 Cr1 179.4(2)
O12 C12 Cr1 178.1(2)
N1 C1 S2 125.47(15)
N1 C1 S1 124.61(15)
S2 C1 S1 109.91(10)
N1 C2 C3 111.7(2)
N1 C4 C5 112.5(2)
C50 C10 C20 107.1(2)
C50 C10 Cr1 74.04(13)
C20 C10 Cr1 69.32(13)
C30 C20 C10 108.0(2)
C30 C20 Cr1 71.91(13)
C10 C20 Cr1 72.82(13)
C20 C30 C40 107.9(2)
C20 C30 Cr1 70.30(14)
C40 C30 Cr1 74.23(13)
C50 C40 C30 108.2(2)
C50 C40 Cr1 72.77(12)
C30 C40 Cr1 68.66(12)
C40 C50 C10 108.7(2)
C40 C50 Cr1 71.48(12)
C10 C50 Cr1 69.11(12)

loop_
_geom_bond_atom_site_label_1
_geom_bond_atom_site_label_2
_geom_bond_distance
Cr1 C11 1.843(2)
Cr1 C12 1.847(2)
Cr1 C20 2.150(2)
Cr1 C30 2.171(2)
Cr1 C10 2.196(2)
Cr1 C40 2.243(2)
Cr1 C50 2.259(2)
Cr1 S1 2.4172(5)
Cr1 S2 2.4240(6)
S1 C1 1.7116(19)
S2 C1 1.7058(19)
O11 C11 1.152(3)
O12 C12 1.156(2)
N1 C1 1.326(2)
N1 C4 1.471(3)
N1 C2 1.472(3)
C2 C3 1.519(3)
C4 C5 1.512(4)
C10 C50 1.410(3)
C10 C20 1.410(4)
C20 C30 1.400(4)
C30 C40 1.406(3)
C40 C50 1.382(4)
